data_7213184
loop_
_publ_author_name
'Brett, Tom J.'
'Alexander, Jennifer M.'
'Stezowski, John J.'

_publ_section_title
;
 Chemical insight from crystallographic disorder-structural studies of
 supramolecular photochemical systems. Part 2. The
 \b-cyclodextrin--4,7-dimethylcoumarin inclusion complex: a new
 \b-cyclodextrin dimer packing type, unanticipated photoproduct formation,
 and an examination of guest influence on \b-CD dimer packing
;
_journal_issue 6
_journal_name_full 'Journal of the Chemical Society, Perkin Transactions 2'
_journal_page_first 1095
_journal_paper_doi 10.1039/a906041c
_journal_year 2000
_chemical_formula_sum 'C53 H114 O54'
_chemical_formula_weight 1615.44
_chemical_name_common 'beta-CD/4,7-dimethylcoumarin heptadecahydrate'
_chemical_name_systematic
; 
 ? 
;
_space_group_IT_number 5
_symmetry_cell_setting monoclinic
_symmetry_space_group_name_Hall 'C 2y'
_symmetry_space_group_name_H-M 'C 1 2 1'
_atom_sites_solution_hydrogens geom
_atom_sites_solution_primary direct
_atom_sites_solution_secondary difmap
_audit_creation_method SHELXL-97
_cell_angle_alpha 90.00
_cell_angle_beta 104.49(3)
_cell_angle_gamma 90.00
_cell_formula_units_Z 4
_cell_length_a 19.513(4)
_cell_length_b 24.024(5)
_cell_length_c 16.414(3)
_cell_measurement_temperature 13(2)
_cell_volume 7450(3)
_computing_cell_refinement MARXDS
_computing_data_collection MARDC
_computing_data_reduction MARXDS
_computing_molecular_graphics 'Insight II (MSI)'
_computing_publication_material SHELXL-97
_computing_structure_refinement 'SHELXL-97 (Sheldrick, 1997)'
_computing_structure_solution 'SHELXS-97 (Sheldrick, 1990)'
_diffrn_ambient_temperature 13(2)
_diffrn_measured_fraction_theta_full 0.949
_diffrn_measured_fraction_theta_max 0.949
_diffrn_measurement_device_type 'MARResearch imaging plate'
_diffrn_measurement_method 'oscillation method'
_diffrn_radiation_monochromator graphite
_diffrn_radiation_source 'Bruker AXS rotating anode'
_diffrn_radiation_type MoK\a
_diffrn_radiation_wavelength 0.71073
_diffrn_reflns_av_R_equivalents 0.0365
_diffrn_reflns_av_sigmaI/netI 0.0353
_diffrn_reflns_limit_h_max 21
_diffrn_reflns_limit_h_min -15
_diffrn_reflns_limit_k_max 16
_diffrn_reflns_limit_k_min -26
_diffrn_reflns_limit_l_max 17
_diffrn_reflns_limit_l_min -18
_diffrn_reflns_number 16934
_diffrn_reflns_theta_full 23.26
_diffrn_reflns_theta_max 23.26
_diffrn_reflns_theta_min 3.74
_exptl_absorpt_coefficient_mu 0.131
_exptl_crystal_colour colorless
_exptl_crystal_density_diffrn 1.440
_exptl_crystal_density_method 'not measured'
_exptl_crystal_description plate
_exptl_crystal_F_000 3456
_exptl_crystal_size_max .5
_exptl_crystal_size_mid .5
_exptl_crystal_size_min .1
_refine_diff_density_max 0.929
_refine_diff_density_min -0.641
_refine_diff_density_rms 0.154
_refine_ls_abs_structure_details 'Flack H D (1983), Acta Cryst. A39, 876-881'
_refine_ls_abs_structure_Flack 1.4(12)
_refine_ls_extinction_coef 0.045(2)
_refine_ls_extinction_expression Fc^*^=kFc[1+0.001xFc^2^\l^3^/sin(2\q)]^-1/4^
_refine_ls_extinction_method SHELXL
_refine_ls_goodness_of_fit_ref 1.109
_refine_ls_hydrogen_treatment mixed
_refine_ls_matrix_type full
_refine_ls_number_parameters 1054
_refine_ls_number_reflns 6956
_refine_ls_number_restraints 413
_refine_ls_restrained_S_all 1.125
_refine_ls_R_factor_all 0.0850
_refine_ls_R_factor_gt 0.0805
_refine_ls_shift/su_max 0.001
_refine_ls_shift/su_mean 0.000
_refine_ls_structure_factor_coef Fsqd
_refine_ls_weighting_details 'calc w=1/[\s^2^(Fo^2^)+(0.1619P)^2^+14.3252P] where P=(Fo^2^+2Fc^2^)/3'
_refine_ls_weighting_scheme calc
_refine_ls_wR_factor_gt 0.2027
_refine_ls_wR_factor_ref 0.2063
_reflns_number_gt 6697
_reflns_number_total 6956
_reflns_threshold_expression >2sigma(I)
_cod_data_source_file a906041csup1.cif
_cod_data_source_block ni278bc2
_cod_depositor_comments
;
The following automatic conversions were performed:
'_atom_site_symetry_multiplicity' tag replaced with
'_atom_site_symmetry_multiplicity'.

Automatic conversion script
Id: cif_correct_tags 1440 2010-10-19 06:21:57Z saulius 

The following automatic conversions were performed:

'_symmetry_cell_setting' tag value 'Monoclinic C' was replaced with
'monoclinic' value as specified in the replacement file
'/home/robertas/cod-tools/perl-scripts/inputs/replacement_values.lst'.

Automatic conversion script
Id: cif_fix_values 3143 2015-03-26 13:38:13Z robertas 
;
_cod_original_sg_symbol_H-M C2
_cod_database_code 7213184

loop_
_symmetry_equiv_pos_as_xyz
'x, y, z'
'-x, y, -z'
'x+1/2, y+1/2, z'
'-x+1/2, y+1/2, -z'

loop_
_atom_site_label
_atom_site_type_symbol
_atom_site_fract_x
_atom_site_fract_y
_atom_site_fract_z
_atom_site_U_iso_or_equiv
_atom_site_adp_type
_atom_site_occupancy
_atom_site_symmetry_multiplicity
_atom_site_calc_flag
_atom_site_refinement_flags
_atom_site_disorder_assembly
_atom_site_disorder_group
C1_1 C 0.5612(3) 0.2397(3) 0.7336(3) 0.0164(13) Uani 1 1 d . . .
H1_1 H 0.5868 0.2034 0.7367 0.020 Uiso 1 1 calc R . .
C2_1 C 0.4887(3) 0.2352(3) 0.6703(3) 0.0177(13) Uani 1 1 d . . .
H2_1 H 0.4622 0.2034 0.6871 0.021 Uiso 1 1 calc R . .
C3_1 C 0.4467(3) 0.2874(3) 0.6706(3) 0.0152(12) Uani 1 1 d . . .
H3_1 H 0.4716 0.3192 0.6510 0.018 Uiso 1 1 calc R . .
C4_1 C 0.4405(3) 0.2991(3) 0.7596(3) 0.0168(12) Uani 1 1 d . . .
H4_1 H 0.4148 0.2678 0.7793 0.020 Uiso 1 1 calc R . .
C5_1 C 0.5151(3) 0.3043(3) 0.8171(4) 0.0225(14) Uani 1 1 d . . .
H5_1 H 0.5401 0.3355 0.7962 0.027 Uiso 1 1 calc R . .
C6_1 C 0.5172(4) 0.3149(4) 0.9089(4) 0.0313(16) Uani 1 1 d . . .
H6A_1 H 0.4844 0.3455 0.9131 0.038 Uiso 1 1 calc R . .
H6B_1 H 0.5017 0.2811 0.9338 0.038 Uiso 1 1 calc R . .
O2_1 O 0.4995(2) 0.2237(2) 0.5885(2) 0.0206(10) Uani 1 1 d . . .
O3_1 O 0.3778(2) 0.28076(19) 0.6143(2) 0.0202(10) Uani 1 1 d . . .
O4_1 O 0.4018(2) 0.34958(18) 0.7581(2) 0.0166(9) Uani 1 1 d . . .
O5_1 O 0.5531(2) 0.2541(2) 0.8143(2) 0.0200(10) Uani 1 1 d . . .
O6_1 O 0.5886(3) 0.3296(3) 0.9553(3) 0.0405(14) Uani 1 1 d . . .
C1_2 C 0.3407(3) 0.3487(3) 0.7907(4) 0.0181(13) Uani 1 1 d . . .
H1_2 H 0.3297 0.3094 0.8029 0.022 Uiso 1 1 calc R . .
C2_2 C 0.2793(3) 0.3726(3) 0.7251(4) 0.0180(13) Uani 1 1 d . . .
H2_2 H 0.2362 0.3709 0.7476 0.022 Uiso 1 1 calc R . .
C3_2 C 0.2921(3) 0.4324(3) 0.7067(4) 0.0175(13) Uani 1 1 d . . .
H3_2 H 0.3338 0.4343 0.6817 0.021 Uiso 1 1 calc R . .
C4_2 C 0.3088(3) 0.4658(3) 0.7877(4) 0.0148(12) Uani 1 1 d . . .
H4_2 H 0.2652 0.4690 0.8091 0.018 Uiso 1 1 calc R . .
C5_2 C 0.3681(3) 0.4377(3) 0.8549(4) 0.0174(13) Uani 1 1 d . . .
H5_2 H 0.4134 0.4400 0.8371 0.021 Uiso 1 1 calc R . .
C6_2 C 0.3778(3) 0.4654(3) 0.9396(4) 0.0221(14) Uani 1 1 d . . .
H6A_2 H 0.3918 0.5047 0.9354 0.027 Uiso 1 1 calc R . .
H6B_2 H 0.3323 0.4651 0.9559 0.027 Uiso 1 1 calc R . .
O2_2 O 0.2665(2) 0.33939(19) 0.6496(2) 0.0205(9) Uani 1 1 d . . .
O3_2 O 0.2325(2) 0.45604(19) 0.6487(3) 0.0211(10) Uani 1 1 d . . .
O4_2 O 0.33193(19) 0.51982(18) 0.7715(2) 0.0156(9) Uani 1 1 d . . .
O5_2 O 0.3518(2) 0.38060(19) 0.8655(2) 0.0183(9) Uani 1 1 d . . .
O6_2 O 0.4315(2) 0.4373(2) 1.0040(3) 0.0273(11) Uani 1 1 d . . .
C1_3 C 0.2920(3) 0.5667(3) 0.7851(3) 0.0146(12) Uani 1 1 d . . .
H1_3 H 0.2466 0.5537 0.7966 0.018 Uiso 1 1 calc R . .
C2_3 C 0.2755(3) 0.6023(3) 0.7050(4) 0.0152(12) Uani 1 1 d . . .
H2_3 H 0.2478 0.6358 0.7141 0.018 Uiso 1 1 calc R . .
C3_3 C 0.3445(3) 0.6213(3) 0.6876(4) 0.0195(13) Uani 1 1 d . . .
H3_3 H 0.3734 0.5882 0.6802 0.023 Uiso 1 1 calc R . .
C4_3 C 0.3843(3) 0.6554(3) 0.7618(4) 0.0147(12) Uani 1 1 d . . .
H4_3 H 0.3579 0.6905 0.7663 0.018 Uiso 1 1 calc R . .
C5_3 C 0.3958(3) 0.6215(3) 0.8440(3) 0.0148(12) Uani 1 1 d . . .
H5_3 H 0.4299 0.5906 0.8433 0.018 Uiso 1 1 calc R . .
C6_3 C 0.4235(3) 0.6574(3) 0.9202(3) 0.0145(12) Uani 1 1 d . . .
H6A_3 H 0.4300 0.6343 0.9715 0.017 Uiso 1 1 calc R . .
H6B_3 H 0.4703 0.6725 0.9185 0.017 Uiso 1 1 calc R . .
O2_3 O 0.2341(2) 0.5706(2) 0.6370(3) 0.0275(11) Uani 1 1 d . . .
O3_3 O 0.3287(2) 0.6541(2) 0.6122(2) 0.0247(10) Uani 1 1 d . . .
O4_3 O 0.4528(2) 0.66820(18) 0.7480(2) 0.0167(9) Uani 1 1 d . . .
O5_3 O 0.3300(2) 0.59877(18) 0.8541(2) 0.0151(9) Uani 1 1 d . . .
O6_3 O 0.3774(2) 0.70178(19) 0.9245(2) 0.0204(9) Uani 1 1 d . . .
C1_4 C 0.4774(3) 0.7239(3) 0.7615(3) 0.0161(12) Uani 1 1 d . . .
H1_4 H 0.4408 0.7469 0.7789 0.019 Uiso 1 1 calc R . .
C2_4 C 0.4886(3) 0.7463(3) 0.6786(3) 0.0145(12) Uani 1 1 d . . .
H2_4 H 0.5053 0.7857 0.6870 0.017 Uiso 1 1 calc R . .
C3_4 C 0.5438(3) 0.7119(2) 0.6513(3) 0.0103(11) Uani 1 1 d . . .
H3_4 H 0.5277 0.6723 0.6425 0.012 Uiso 1 1 calc R . .
C4_4 C 0.6125(3) 0.7153(3) 0.7225(3) 0.0159(13) Uani 1 1 d . . .
H4_4 H 0.6304 0.7545 0.7295 0.019 Uiso 1 1 calc R . .
C5_4 C 0.5984(3) 0.6941(3) 0.8048(4) 0.0210(14) Uani 1 1 d . . .
H5_4 H 0.5844 0.6539 0.7988 0.025 Uiso 1 1 calc R . .
C6_4 C 0.6647(3) 0.7012(3) 0.8779(3) 0.0203(14) Uani 1 1 d . . .
H6A_4 H 0.6509 0.6976 0.9317 0.024 Uiso 1 1 calc R . .
H6B_4 H 0.6983 0.6708 0.8754 0.024 Uiso 1 1 calc R . .
O2_4 O 0.42264(18) 0.74472(19) 0.6148(2) 0.0167(9) Uani 1 1 d . . .
O3_4 O 0.55699(19) 0.73390(18) 0.5753(2) 0.0152(9) Uani 1 1 d . . .
O4_4 O 0.66320(19) 0.67963(17) 0.6994(2) 0.0128(9) Uani 1 1 d . . .
O5_4 O 0.5414(2) 0.7269(2) 0.8243(2) 0.0200(10) Uani 1 1 d . . .
O6_4 O 0.6999(2) 0.7532(2) 0.8773(2) 0.0237(10) Uani 1 1 d . . .
C1_5 C 0.7301(3) 0.7040(2) 0.7017(3) 0.0124(12) Uani 1 1 d . . .
H1_5 H 0.7268 0.7451 0.7094 0.015 Uiso 1 1 calc R . .
C2_5 C 0.7461(3) 0.6931(2) 0.6176(3) 0.0128(12) Uani 1 1 d . . .
H2_5 H 0.7915 0.7121 0.6168 0.015 Uiso 1 1 calc R . .
C3_5 C 0.7549(3) 0.6311(3) 0.6061(3) 0.0144(12) Uani 1 1 d . . .
H3_5 H 0.7093 0.6116 0.6044 0.017 Uiso 1 1 calc R . .
C4_5 C 0.8125(3) 0.6091(2) 0.6795(3) 0.0118(12) Uani 1 1 d . . .
H4_5 H 0.8595 0.6249 0.6779 0.014 Uiso 1 1 calc R . .
C5_5 C 0.7954(3) 0.6231(3) 0.7632(3) 0.0146(12) Uani 1 1 d . . .
H5_5 H 0.7517 0.6026 0.7669 0.018 Uiso 1 1 calc R . .
C6_5 C 0.8539(3) 0.6106(3) 0.8410(4) 0.0225(14) Uani 1 1 d . . .
H6A_5 H 0.8351 0.6138 0.8915 0.027 Uiso 1 1 calc R . .
H6B_5 H 0.8705 0.5719 0.8380 0.027 Uiso 1 1 calc R . .
O2_5 O 0.6912(2) 0.71457(18) 0.5505(2) 0.0176(9) Uani 1 1 d . . .
O3_5 O 0.7757(2) 0.62027(19) 0.5304(2) 0.0221(10) Uani 1 1 d . . .
O4_5 O 0.81282(19) 0.54971(17) 0.6712(2) 0.0141(9) Uani 1 1 d . . .
O5_5 O 0.7830(2) 0.68256(18) 0.7680(2) 0.0159(9) Uani 1 1 d . . .
O6_5 O 0.9122(3) 0.6479(3) 0.8486(3) 0.0409(13) Uani 1 1 d . . .
C1_6 C 0.8791(3) 0.5231(2) 0.6745(4) 0.0131(12) Uani 1 1 d . . .
H1_6 H 0.9166 0.5519 0.6772 0.016 Uiso 1 1 calc R . .
C2_6 C 0.8700(3) 0.4884(3) 0.5935(4) 0.0166(12) Uani 1 1 d . . .
H2_6 H 0.9164 0.4701 0.5949 0.020 Uiso 1 1 calc R . .
C3_6 C 0.8155(3) 0.4433(3) 0.5895(4) 0.0157(12) Uani 1 1 d . . .
H3_6 H 0.7681 0.4604 0.5853 0.019 Uiso 1 1 calc R . .
C4_6 C 0.8372(3) 0.4087(3) 0.6696(4) 0.0167(13) Uani 1 1 d . . .
H4_6 H 0.8822 0.3883 0.6711 0.020 Uiso 1 1 calc R . .
C5_6 C 0.8467(3) 0.4457(3) 0.7476(3) 0.0135(12) Uani 1 1 d . . .
H5_6 H 0.8005 0.4637 0.7474 0.016 Uiso 1 1 calc R . .
C6_6 C 0.8723(3) 0.4134(3) 0.8282(4) 0.0228(14) Uani 1 1 d . . .
H6A_6 H 0.8900 0.4399 0.8750 0.027 Uiso 1 1 calc R . .
H6B_6 H 0.8319 0.3929 0.8402 0.027 Uiso 1 1 calc R . .
O2_6 O 0.8517(2) 0.52319(19) 0.5202(3) 0.0224(10) Uani 1 1 d . . .
O3_6 O 0.8123(2) 0.40809(19) 0.5179(2) 0.0227(10) Uani 1 1 d . . .
O4_6 O 0.78054(19) 0.36937(18) 0.6677(2) 0.0157(9) Uani 1 1 d . . .
O5_6 O 0.89808(19) 0.48807(19) 0.7454(2) 0.0183(9) Uani 1 1 d . . .
O6_6 O 0.9286(2) 0.3739(2) 0.8248(3) 0.0311(11) Uani 1 1 d . . .
C1_7 C 0.7998(3) 0.3130(3) 0.6776(4) 0.0157(12) Uani 1 1 d . . .
H1_7 H 0.8498 0.3090 0.6733 0.019 Uiso 1 1 calc R . .
C2_7 C 0.7509(3) 0.2805(3) 0.6051(3) 0.0145(12) Uani 1 1 d . . .
H2_7 H 0.7638 0.2401 0.6108 0.017 Uiso 1 1 calc R . .
C3_7 C 0.6748(3) 0.2874(3) 0.6113(3) 0.0159(12) Uani 1 1 d . . .
H3_7 H 0.6603 0.3274 0.6028 0.019 Uiso 1 1 calc R . .
C4_7 C 0.6702(3) 0.2680(3) 0.6982(4) 0.0159(13) Uani 1 1 d . . .
H4_7 H 0.6772 0.2268 0.7030 0.019 Uiso 1 1 calc R . .
C5_7 C 0.7239(3) 0.2969(3) 0.7689(3) 0.0163(12) Uani 1 1 d . . .
H5_7 H 0.7114 0.3372 0.7697 0.020 Uiso 1 1 calc R . .
C6_7 C 0.7277(3) 0.2713(3) 0.8558(3) 0.0178(13) Uani 1 1 d . . .
H6A_7 H 0.7677 0.2880 0.8981 0.021 Uiso 1 1 calc R . .
H6B_7 H 0.6835 0.2796 0.8727 0.021 Uiso 1 1 calc R . .
O2_7 O 0.7587(2) 0.3003(2) 0.5260(2) 0.0211(10) Uani 1 1 d . . .
O3_7 O 0.6285(2) 0.2536(2) 0.5503(2) 0.0215(10) Uani 1 1 d . . .
O4_7 O 0.5999(2) 0.28180(18) 0.7043(2) 0.0164(9) Uani 1 1 d . . .
O5_7 O 0.7946(2) 0.29155(19) 0.7555(2) 0.0176(9) Uani 1 1 d . . .
O6_7 O 0.7373(2) 0.2119(2) 0.8529(2) 0.0226(10) Uani 1 1 d . . .
O_8 O 0.6595(2) 0.1581(2) 0.9442(3) 0.0289(11) Uani 1 1 d . . .
O_9 O 0.4330(2) 0.8028(2) 0.9518(3) 0.0243(10) Uani 1 1 d . . .
O_10 O 0.6477(2) 0.2401(3) 1.0599(3) 0.0407(13) Uani 1 1 d . . .
O_11 O 1.0586(3) 0.4183(3) 0.8415(4) 0.0467(14) Uani 1 1 d . . .
O_12 O 0.6456(2) 0.8431(2) 0.9435(3) 0.0337(12) Uani 1 1 d . . .
O_13 O 0.2691(2) 0.5842(3) 0.9964(3) 0.0382(13) Uani 1 1 d . . .
O_14 O 1.0532(4) 0.5059(3) 0.9516(5) 0.0677(19) Uani 1 1 d . . .
O_15 O 0.1247(4) 0.6355(4) 0.5853(5) 0.070(2) Uani 1 1 d . . .
O_16 O 0.4478(4) 0.8479(3) 0.5516(5) 0.0599(18) Uani 1 1 d . . .
O_17 O 0.1294(4) 0.3349(3) 0.6237(6) 0.0668(19) Uani 1 1 d . . .
O_18 O 1.0426(3) 0.6026(3) 0.8544(6) 0.065(2) Uani 1 1 d . . .
O_19 O 0.7638(3) 0.8901(3) 1.0578(5) 0.0623(18) Uani 1 1 d . . .
O_20 O 0.8011(4) 0.4943(4) 0.9621(7) 0.095(3) Uani 1 1 d . . .
OA_21 O 0.4666(7) 0.1110(5) 0.5777(8) 0.048(3) Uani 0.50 1 d P . .
OB_21 O 0.0779(8) 0.6365(7) 0.4724(10) 0.063(4) Uani 0.50 1 d P . .
OA_22 O 0.0507(5) 0.4091(6) 0.6719(7) 0.044(3) Uani 0.50 1 d P . .
OB_22 O 0.0964(8) 0.4538(14) 0.6877(15) 0.136(12) Uani 0.50 1 d P . .
OA_23 O 0.0671(9) 0.5008(9) 0.5929(12) 0.061(5) Uani 0.50 1 d P . .
OB_23 O 0.0393(8) 0.5127(7) 0.5538(11) 0.049(4) Uani 0.50 1 d P . .
OA_24 O 0.5327(8) 0.0967(8) 0.6695(11) 0.073(4) Uani 0.50 1 d P . .
OB_24 O 0.6027(13) 0.0892(15) 0.727(2) 0.152(13) Uani 0.50 1 d P . .
O1_25 O 0.5819(4) 0.5738(4) 0.5694(5) 0.074(4) Uani 0.50 1 d PGDU A 1
O2_25 O 0.5568(6) 0.6211(6) 0.4511(7) 0.110(7) Uani 0.50 1 d PGDU A 1
C2_25 C 0.5347(5) 0.5909(4) 0.4974(5) 0.066(6) Uani 0.50 1 d PGDU A 1
C3_25 C 0.4625(4) 0.5713(4) 0.4831(5) 0.052(5) Uani 0.50 1 d PGDU A 1
H3_25 H 0.4284 0.5824 0.4337 0.062 Uiso 0.50 1 calc PR A 1
C4_25 C 0.4429(3) 0.5374(4) 0.5394(5) 0.039(4) Uani 0.50 1 d PGDU A 1
C5_25 C 0.4772(4) 0.4852(4) 0.6749(5) 0.055(6) Uani 0.50 1 d PGDU A 1
H5_25 H 0.4305 0.4713 0.6672 0.066 Uiso 0.50 1 calc PR A 1
C6_25 C 0.5286(4) 0.4708(5) 0.7455(5) 0.075(6) Uani 0.50 1 d PGDU A 1
H6_25 H 0.5174 0.4469 0.7864 0.090 Uiso 0.50 1 calc PR A 1
C7_25 C 0.5967(4) 0.4912(5) 0.7570(4) 0.048(7) Uani 0.50 1 d PGDU A 1
C8_25 C 0.6146(3) 0.5256(4) 0.6984(4) 0.060(5) Uani 0.50 1 d PGDU A 1
H8_25 H 0.6614 0.5395 0.7067 0.073 Uiso 0.50 1 calc PR A 1
C9_25 C 0.5621(3) 0.5395(3) 0.6267(4) 0.051(4) Uani 0.50 1 d PGDU A 1
C10_25 C 0.4933(3) 0.5203(3) 0.6140(4) 0.036(4) Uani 0.50 1 d PGDU A 1
C11_25 C 0.3659(3) 0.5172(6) 0.5228(7) 0.133(15) Uani 0.50 1 d PGDU A 1
H11A_25 H 0.3608 0.4932 0.5693 0.199 Uiso 0.50 1 calc PR A 1
H11B_25 H 0.3536 0.4961 0.4701 0.199 Uiso 0.50 1 calc PR A 1
H11C_25 H 0.3343 0.5494 0.5186 0.199 Uiso 0.50 1 calc PR A 1
C12_25 C 0.6532(5) 0.4752(6) 0.8370(6) 0.061(6) Uani 0.50 1 d PGDU A 1
H12A_25 H 0.6322 0.4507 0.8719 0.092 Uiso 0.50 1 calc PR A 1
H12B_25 H 0.6714 0.5089 0.8687 0.092 Uiso 0.50 1 calc PR A 1
H12C_25 H 0.6922 0.4557 0.8213 0.092 Uiso 0.50 1 calc PR A 1
O1_26 O 0.4179(3) 0.5134(3) 0.6071(4) 0.061(4) Uani 0.50 1 d PGDU B 2
O2_26 O 0.3196(4) 0.5148(5) 0.5060(6) 0.125(9) Uani 0.50 1 d PGDU B 2
C2_26 C 0.3755(3) 0.4921(4) 0.5344(4) 0.063(6) Uani 0.50 1 d PGDU B 2
C3_26 C 0.4013(3) 0.4440(3) 0.4981(4) 0.057(5) Uani 0.50 1 d PGDU B 2
H3_26 H 0.3732 0.4282 0.4478 0.068 Uiso 0.50 1 calc PR B 2
C4_26 C 0.4652(3) 0.4213(3) 0.5352(4) 0.035(3) Uani 0.50 1 d PGDU B 2
C5_26 C 0.5748(3) 0.4239(3) 0.6527(4) 0.056(5) Uani 0.50 1 d PGDU B 2
H5_26 H 0.5938 0.3926 0.6304 0.067 Uiso 0.50 1 calc PR B 2
C6_26 C 0.6130(3) 0.4483(3) 0.7260(4) 0.061(5) Uani 0.50 1 d PGDU B 2
H6_26 H 0.6582 0.4339 0.7538 0.074 Uiso 0.50 1 calc PR B 2
C7_26 C 0.5857(3) 0.4937(3) 0.7591(3) 0.021(4) Uani 0.50 1 d PGDU B 2
C8_26 C 0.5205(3) 0.5155(3) 0.7195(3) 0.038(4) Uani 0.50 1 d PGDU B 2
H8_26 H 0.5019 0.5467 0.7424 0.045 Uiso 0.50 1 calc PR B 2
C9_26 C 0.4826(3) 0.4905(2) 0.6450(3) 0.031(4) Uani 0.50 1 d PGDU B 2
C10_26 C 0.5082(3) 0.4446(2) 0.6109(3) 0.029(3) Uani 0.50 1 d PGDU B 2
C11_26 C 0.4915(5) 0.3704(4) 0.4955(6) 0.060(5) Uani 0.50 1 d PGDU B 2
H11A_26 H 0.5382 0.3593 0.5298 0.090 Uiso 0.50 1 calc PR B 2
H11B_26 H 0.4951 0.3797 0.4385 0.090 Uiso 0.50 1 calc PR B 2
H11C_26 H 0.4581 0.3396 0.4927 0.090 Uiso 0.50 1 calc PR B 2
C12_26 C 0.6288(4) 0.5201(4) 0.8416(4) 0.031(3) Uani 0.50 1 d PGDU B 2
H12A_26 H 0.6735 0.4999 0.8615 0.047 Uiso 0.50 1 calc PR B 2
H12B_26 H 0.6016 0.5181 0.8842 0.047 Uiso 0.50 1 calc PR B 2
H12C_26 H 0.6387 0.5592 0.8315 0.047 Uiso 0.50 1 calc PR B 2

loop_
_atom_site_aniso_label
_atom_site_aniso_U_11
_atom_site_aniso_U_22
_atom_site_aniso_U_33
_atom_site_aniso_U_23
_atom_site_aniso_U_13
_atom_site_aniso_U_12
C1_1 0.023(3) 0.017(3) 0.010(3) 0.006(2) 0.006(2) 0.008(2)
C2_1 0.031(3) 0.022(4) 0.003(2) -0.004(2) 0.009(2) -0.002(3)
C3_1 0.012(2) 0.022(3) 0.008(3) 0.001(2) -0.0037(19) -0.004(2)
C4_1 0.030(3) 0.011(3) 0.010(3) 0.002(2) 0.005(2) 0.008(3)
C5_1 0.031(3) 0.027(4) 0.006(3) -0.002(3) -0.002(2) 0.014(3)
C6_1 0.036(3) 0.042(4) 0.014(3) -0.001(3) 0.003(2) 0.016(3)
O2_1 0.0225(19) 0.028(3) 0.0132(19) -0.0040(19) 0.0083(16) -0.0006(19)
O3_1 0.021(2) 0.027(3) 0.0114(19) -0.0037(19) 0.0010(15) 0.0001(19)
O4_1 0.023(2) 0.016(2) 0.0125(18) -0.0012(17) 0.0075(16) 0.0044(17)
O5_1 0.031(2) 0.022(2) 0.0075(19) 0.0062(18) 0.0056(16) 0.014(2)
O6_1 0.040(3) 0.053(4) 0.021(2) -0.012(3) -0.006(2) 0.019(3)
C1_2 0.019(3) 0.023(3) 0.013(3) -0.002(3) 0.007(2) 0.001(3)
C2_2 0.024(3) 0.019(3) 0.011(3) -0.003(3) 0.005(2) 0.001(3)
C3_2 0.022(3) 0.018(3) 0.012(3) -0.003(2) 0.002(2) 0.002(2)
C4_2 0.018(3) 0.012(3) 0.015(3) -0.001(2) 0.006(2) 0.002(2)
C5_2 0.021(3) 0.020(3) 0.010(3) 0.004(3) 0.004(2) 0.004(3)
C6_2 0.032(3) 0.019(3) 0.013(3) 0.001(3) 0.002(2) 0.010(3)
O2_2 0.030(2) 0.017(2) 0.013(2) -0.0040(18) 0.0027(16) 0.0032(18)
O3_2 0.023(2) 0.020(2) 0.015(2) -0.0004(18) -0.0059(16) 0.0037(18)
O4_2 0.0183(19) 0.014(2) 0.0153(19) 0.0011(17) 0.0061(15) 0.0022(17)
O5_2 0.029(2) 0.018(2) 0.0072(18) 0.0038(17) 0.0047(15) 0.0060(19)
O6_2 0.033(2) 0.030(3) 0.016(2) -0.001(2) 0.0012(17) 0.007(2)
C1_3 0.015(2) 0.016(3) 0.011(3) -0.003(3) 0.002(2) 0.003(2)
C2_3 0.022(3) 0.010(3) 0.011(3) -0.003(2) -0.002(2) -0.003(2)
C3_3 0.028(3) 0.020(3) 0.008(3) 0.001(3) 0.000(2) 0.000(3)
C4_3 0.017(3) 0.015(3) 0.013(3) 0.001(2) 0.006(2) 0.000(2)
C5_3 0.011(2) 0.023(3) 0.010(3) 0.000(2) 0.002(2) -0.003(2)
C6_3 0.014(3) 0.021(3) 0.004(2) 0.005(2) -0.007(2) 0.001(2)
O2_3 0.035(2) 0.029(3) 0.012(2) 0.001(2) -0.0041(17) -0.014(2)
O3_3 0.040(2) 0.022(3) 0.0082(19) 0.0068(18) -0.0014(17) -0.004(2)
O4_3 0.0148(18) 0.018(2) 0.019(2) 0.0005(18) 0.0077(15) 0.0000(17)
O5_3 0.0187(19) 0.016(2) 0.0102(19) -0.0027(17) 0.0031(14) -0.0008(17)
O6_3 0.024(2) 0.025(2) 0.0099(18) -0.0033(18) 0.0003(15) 0.0015(19)
C1_4 0.015(3) 0.022(3) 0.011(3) -0.001(3) 0.003(2) 0.002(2)
C2_4 0.013(2) 0.018(3) 0.009(3) 0.001(2) -0.005(2) -0.001(2)
C3_4 0.010(2) 0.015(3) 0.005(2) -0.001(2) 0.0015(19) -0.001(2)
C4_4 0.014(3) 0.027(4) 0.006(3) -0.003(2) 0.001(2) 0.006(2)
C5_4 0.015(3) 0.035(4) 0.011(3) 0.002(3) -0.001(2) 0.007(3)
C6_4 0.017(3) 0.037(4) 0.007(3) 0.004(3) 0.001(2) 0.002(3)
O2_4 0.0109(17) 0.028(2) 0.0085(18) 0.0010(18) -0.0025(14) 0.0010(17)
O3_4 0.0199(19) 0.019(2) 0.0058(18) 0.0031(16) 0.0026(14) 0.0013(17)
O4_4 0.0144(17) 0.015(2) 0.0092(18) -0.0021(16) 0.0028(14) 0.0008(17)
O5_4 0.0153(19) 0.031(3) 0.0136(19) -0.0054(19) 0.0045(15) 0.0015(19)
O6_4 0.023(2) 0.037(3) 0.0088(19) -0.0084(19) -0.0008(15) 0.001(2)
C1_5 0.013(3) 0.008(3) 0.013(3) 0.000(2) -0.002(2) 0.004(2)
C2_5 0.015(2) 0.011(3) 0.012(3) 0.000(2) 0.003(2) 0.001(2)
C3_5 0.014(2) 0.019(3) 0.008(3) -0.002(2) -0.001(2) 0.002(2)
C4_5 0.016(3) 0.009(3) 0.008(3) 0.006(2) 0.000(2) 0.004(2)
C5_5 0.019(3) 0.016(3) 0.007(3) -0.004(2) -0.001(2) 0.004(2)
C6_5 0.026(3) 0.027(4) 0.009(3) 0.004(3) -0.007(2) 0.007(3)
O2_5 0.0216(19) 0.020(2) 0.0089(18) 0.0027(18) 0.0002(15) 0.0083(17)
O3_5 0.033(2) 0.023(2) 0.0103(19) 0.0005(18) 0.0065(16) 0.010(2)
O4_5 0.0110(17) 0.014(2) 0.0167(19) -0.0001(17) 0.0018(14) 0.0063(16)
O5_5 0.0188(19) 0.018(2) 0.0080(18) -0.0024(17) -0.0018(15) 0.0040(17)
O6_5 0.033(3) 0.036(3) 0.041(3) 0.007(3) -0.014(2) -0.008(2)
C1_6 0.010(2) 0.010(3) 0.019(3) 0.005(2) 0.003(2) 0.006(2)
C2_6 0.018(3) 0.013(3) 0.019(3) 0.008(3) 0.004(2) 0.009(2)
C3_6 0.020(3) 0.013(3) 0.012(3) 0.003(2) 0.000(2) 0.005(2)
C4_6 0.019(3) 0.018(3) 0.012(3) 0.000(3) 0.003(2) -0.005(3)
C5_6 0.008(2) 0.020(3) 0.011(3) 0.001(2) -0.002(2) 0.002(2)
C6_6 0.017(3) 0.025(4) 0.022(3) 0.002(3) -0.002(2) 0.003(3)
O2_6 0.032(2) 0.021(2) 0.017(2) 0.0096(19) 0.0106(17) 0.0092(19)
O3_6 0.040(2) 0.019(2) 0.0094(19) -0.0032(18) 0.0064(17) 0.002(2)
O4_6 0.0162(19) 0.015(2) 0.0144(19) -0.0028(18) 0.0018(15) -0.0018(17)
O5_6 0.0149(18) 0.017(2) 0.018(2) 0.0063(19) -0.0052(15) 0.0018(18)
O6_6 0.026(2) 0.034(3) 0.027(2) 0.014(2) -0.0034(18) 0.009(2)
C1_7 0.019(3) 0.014(3) 0.013(3) -0.002(2) 0.001(2) 0.000(2)
C2_7 0.022(3) 0.014(3) 0.006(3) 0.003(2) 0.002(2) 0.002(2)
C3_7 0.020(3) 0.015(3) 0.011(3) -0.002(2) 0.002(2) 0.002(2)
C4_7 0.016(3) 0.017(3) 0.013(3) -0.002(2) 0.001(2) 0.002(2)
C5_7 0.021(3) 0.019(3) 0.009(3) 0.000(2) 0.004(2) 0.001(2)
C6_7 0.021(3) 0.024(3) 0.006(3) 0.004(2) -0.002(2) -0.001(3)
O2_7 0.026(2) 0.028(3) 0.0082(18) -0.0001(18) 0.0015(15) -0.0019(19)
O3_7 0.0203(19) 0.032(3) 0.0105(19) -0.0036(19) 0.0005(15) -0.0077(19)
O4_7 0.0189(19) 0.017(2) 0.0115(19) -0.0027(18) 0.0011(15) 0.0013(17)
O5_7 0.020(2) 0.019(2) 0.0104(19) 0.0003(17) -0.0025(15) 0.0027(17)
O6_7 0.030(2) 0.025(3) 0.0088(19) 0.0057(18) -0.0029(15) -0.0001(19)
O_8 0.025(2) 0.031(3) 0.032(2) 0.005(2) 0.0098(17) 0.006(2)
O_9 0.023(2) 0.025(3) 0.020(2) 0.0043(19) -0.0047(17) -0.0001(19)
O_10 0.032(3) 0.046(4) 0.039(3) -0.012(3) 0.000(2) 0.008(2)
O_11 0.038(3) 0.044(4) 0.057(3) 0.010(3) 0.011(2) 0.012(3)
O_12 0.027(2) 0.037(3) 0.040(3) 0.000(2) 0.014(2) 0.002(2)
O_13 0.030(2) 0.062(4) 0.023(2) 0.008(3) 0.0078(19) 0.019(3)
O_14 0.065(4) 0.037(4) 0.093(5) 0.004(4) 0.006(4) 0.010(3)
O_15 0.068(4) 0.072(5) 0.066(4) 0.001(4) 0.010(3) 0.012(4)
O_16 0.068(4) 0.048(4) 0.072(4) 0.015(3) 0.034(3) 0.017(3)
O_17 0.055(4) 0.049(4) 0.097(5) -0.004(4) 0.020(4) -0.014(3)
O_18 0.036(3) 0.033(3) 0.116(6) -0.009(4) 0.003(3) -0.003(3)
O_19 0.044(3) 0.042(4) 0.102(5) 0.004(4) 0.020(3) 0.000(3)
O_20 0.068(5) 0.065(6) 0.137(8) -0.045(6) -0.005(5) 0.003(4)
OA_21 0.067(7) 0.034(7) 0.041(6) 0.003(6) 0.010(6) -0.013(6)
OB_21 0.065(8) 0.054(9) 0.075(10) 0.015(8) 0.025(8) 0.004(7)
OA_22 0.030(5) 0.057(8) 0.046(6) -0.002(6) 0.012(5) -0.001(5)
OB_22 0.042(8) 0.23(3) 0.144(17) 0.13(2) 0.047(9) 0.035(13)
OA_23 0.051(10) 0.078(12) 0.058(11) 0.019(9) 0.022(7) 0.001(8)
OB_23 0.051(9) 0.052(9) 0.049(9) -0.021(8) 0.023(7) -0.010(7)
OA_24 0.068(9) 0.076(11) 0.087(10) -0.034(9) 0.041(8) -0.024(8)
OB_24 0.107(16) 0.17(3) 0.19(3) -0.10(3) 0.055(17) -0.010(17)
O1_25 0.065(8) 0.083(10) 0.078(9) 0.013(9) 0.024(7) -0.015(8)
O2_25 0.086(11) 0.116(16) 0.135(16) 0.034(14) 0.040(11) -0.012(12)
C2_25 0.073(11) 0.072(14) 0.069(12) 0.059(10) 0.045(9) 0.009(10)
C3_25 0.038(8) 0.071(14) 0.043(9) -0.020(11) 0.001(7) 0.006(9)
C4_25 0.039(7) 0.031(8) 0.044(8) -0.022(7) 0.005(6) 0.003(7)
C5_25 0.026(8) 0.041(10) 0.084(13) 0.032(10) -0.013(9) -0.027(8)
C6_25 0.040(9) 0.099(15) 0.080(12) 0.036(12) 0.003(8) -0.038(10)
C7_25 0.018(7) 0.096(16) 0.028(11) 0.031(11) 0.000(7) -0.022(9)
C8_25 0.035(7) 0.108(14) 0.037(8) 0.022(9) 0.006(6) -0.046(9)
C9_25 0.041(7) 0.080(11) 0.038(8) 0.014(8) 0.022(6) 0.003(8)
C10_25 0.027(7) 0.039(9) 0.041(8) -0.015(7) 0.004(6) 0.019(7)
C11_25 0.16(3) 0.067(18) 0.12(2) 0.004(17) -0.07(2) -0.053(19)
C12_25 0.050(10) 0.098(18) 0.029(8) 0.016(10) -0.003(7) -0.015(11)
O1_26 0.031(5) 0.080(9) 0.067(8) -0.025(7) 0.000(5) 0.010(6)
O2_26 0.062(10) 0.129(17) 0.152(17) -0.107(15) -0.032(10) 0.033(11)
C2_26 0.019(7) 0.132(16) 0.033(8) -0.039(10) -0.003(6) -0.008(9)
C3_26 0.061(10) 0.048(10) 0.041(8) -0.009(8) -0.025(8) 0.003(9)
C4_26 0.047(8) 0.030(7) 0.035(7) 0.011(6) 0.025(6) -0.006(6)
C5_26 0.040(8) 0.068(11) 0.059(9) -0.047(9) 0.013(7) -0.008(8)
C6_26 0.075(11) 0.055(11) 0.045(9) -0.030(9) -0.003(8) 0.016(10)
C7_26 0.040(9) 0.017(8) 0.009(8) -0.011(7) 0.008(7) 0.011(8)
C8_26 0.044(8) 0.029(8) 0.037(8) -0.015(7) 0.006(6) 0.011(7)
C9_26 0.037(8) 0.017(8) 0.033(8) 0.019(7) -0.002(6) -0.008(7)
C10_26 0.043(7) 0.012(6) 0.029(7) -0.002(6) 0.006(5) -0.011(6)
C11_26 0.051(10) 0.099(13) 0.038(7) 0.003(16) 0.027(7) 0.042(12)
C12_26 0.044(8) 0.031(8) 0.015(6) -0.004(6) 0.000(6) -0.006(7)

loop_
_atom_type_symbol
_atom_type_description
_atom_type_scat_dispersion_real
_atom_type_scat_dispersion_imag
_atom_type_scat_source
C C 0.0033 0.0016 'International Tables Vol C Tables 4.2.6.8 and 6.1.1.4'
H H 0.0000 0.0000 'International Tables Vol C Tables 4.2.6.8 and 6.1.1.4'
O O 0.0106 0.0060 'International Tables Vol C Tables 4.2.6.8 and 6.1.1.4'

loop_
_geom_angle_atom_site_label_1
_geom_angle_atom_site_label_2
_geom_angle_atom_site_label_3
_geom_angle
_geom_angle_site_symmetry_1
O5_1 C1_1 O4_7 109.6(5) .
O5_1 C1_1 C2_1 110.6(4) .
O4_7 C1_1 C2_1 107.4(4) .
O2_1 C2_1 C3_1 111.8(5) .
O2_1 C2_1 C1_1 108.7(4) .
C3_1 C2_1 C1_1 110.6(5) .
O3_1 C3_1 C2_1 109.2(5) .
O3_1 C3_1 C4_1 110.5(4) .
C2_1 C3_1 C4_1 109.4(5) .
O4_1 C4_1 C3_1 108.0(5) .
O4_1 C4_1 C5_1 111.0(5) .
C3_1 C4_1 C5_1 108.3(5) .
O5_1 C5_1 C6_1 106.8(5) .
O5_1 C5_1 C4_1 109.4(5) .
C6_1 C5_1 C4_1 114.3(5) .
O6_1 C6_1 C5_1 110.2(6) .
C1_2 O4_1 C4_1 118.1(5) .
C1_1 O5_1 C5_1 114.7(4) .
O5_2 C1_2 O4_1 110.9(5) .
O5_2 C1_2 C2_2 109.6(5) .
O4_1 C1_2 C2_2 108.4(5) .
O2_2 C2_2 C3_2 111.0(5) .
O2_2 C2_2 C1_2 109.8(5) .
C3_2 C2_2 C1_2 111.4(5) .
O3_2 C3_2 C2_2 111.5(5) .
O3_2 C3_2 C4_2 109.6(5) .
C2_2 C3_2 C4_2 109.8(5) .
O4_2 C4_2 C3_2 109.1(5) .
O4_2 C4_2 C5_2 108.5(5) .
C3_2 C4_2 C5_2 110.7(5) .
O5_2 C5_2 C6_2 107.0(5) .
O5_2 C5_2 C4_2 111.0(5) .
C6_2 C5_2 C4_2 111.4(5) .
O6_2 C6_2 C5_2 111.5(5) .
C1_3 O4_2 C4_2 118.8(4) .
C1_2 O5_2 C5_2 113.8(4) .
O5_3 C1_3 O4_2 111.0(4) .
O5_3 C1_3 C2_3 109.7(5) .
O4_2 C1_3 C2_3 108.3(4) .
O2_3 C2_3 C3_3 111.7(5) .
O2_3 C2_3 C1_3 109.2(5) .
C3_3 C2_3 C1_3 108.9(5) .
O3_3 C3_3 C4_3 110.7(5) .
O3_3 C3_3 C2_3 108.6(5) .
C4_3 C3_3 C2_3 108.3(5) .
O4_3 C4_3 C3_3 107.3(4) .
O4_3 C4_3 C5_3 108.2(4) .
C3_3 C4_3 C5_3 110.6(5) .
O5_3 C5_3 C6_3 105.5(4) .
O5_3 C5_3 C4_3 111.2(4) .
C6_3 C5_3 C4_3 111.6(5) .
O6_3 C6_3 C5_3 111.9(4) .
C1_4 O4_3 C4_3 117.8(4) .
C1_3 O5_3 C5_3 114.7(4) .
O5_4 C1_4 O4_3 111.5(5) .
O5_4 C1_4 C2_4 109.6(4) .
O4_3 C1_4 C2_4 108.1(5) .
O2_4 C2_4 C3_4 110.0(5) .
O2_4 C2_4 C1_4 109.8(4) .
C3_4 C2_4 C1_4 110.0(5) .
O3_4 C3_4 C2_4 110.7(4) .
O3_4 C3_4 C4_4 109.1(4) .
C2_4 C3_4 C4_4 107.1(4) .
O4_4 C4_4 C5_4 108.8(5) .
O4_4 C4_4 C3_4 107.1(4) .
C5_4 C4_4 C3_4 109.6(4) .
O5_4 C5_4 C4_4 109.1(5) .
O5_4 C5_4 C6_4 107.8(5) .
C4_4 C5_4 C6_4 110.4(5) .
O6_4 C6_4 C5_4 113.9(5) .
C1_5 O4_4 C4_4 115.9(4) .
C1_4 O5_4 C5_4 113.3(4) .
O5_5 C1_5 O4_4 111.3(4) .
O5_5 C1_5 C2_5 111.4(4) .
O4_4 C1_5 C2_5 107.6(4) .
O2_5 C2_5 C1_5 110.8(4) .
O2_5 C2_5 C3_5 110.2(5) .
C1_5 C2_5 C3_5 109.9(5) .
O3_5 C3_5 C2_5 110.7(5) .
O3_5 C3_5 C4_5 108.2(4) .
C2_5 C3_5 C4_5 109.0(5) .
O4_5 C4_5 C3_5 106.9(5) .
O4_5 C4_5 C5_5 108.2(4) .
C3_5 C4_5 C5_5 110.6(4) .
O5_5 C5_5 C6_5 104.5(5) .
O5_5 C5_5 C4_5 110.0(5) .
C6_5 C5_5 C4_5 115.2(5) .
O6_5 C6_5 C5_5 111.3(5) .
C1_6 O4_5 C4_5 117.8(4) .
C1_5 O5_5 C5_5 114.8(4) .
O5_6 C1_6 O4_5 110.3(4) .
O5_6 C1_6 C2_6 109.9(5) .
O4_5 C1_6 C2_6 107.5(4) .
O2_6 C2_6 C3_6 111.0(5) .
O2_6 C2_6 C1_6 111.0(5) .
C3_6 C2_6 C1_6 110.7(5) .
O3_6 C3_6 C2_6 110.1(5) .
O3_6 C3_6 C4_6 109.3(5) .
C2_6 C3_6 C4_6 108.3(5) .
O4_6 C4_6 C3_6 106.9(5) .
O4_6 C4_6 C5_6 109.2(4) .
C3_6 C4_6 C5_6 110.8(5) .
O5_6 C5_6 C6_6 107.9(4) .
O5_6 C5_6 C4_6 109.3(4) .
C6_6 C5_6 C4_6 112.3(5) .
O6_6 C6_6 C5_6 112.7(5) .
C1_7 O4_6 C4_6 116.4(4) .
C1_6 O5_6 C5_6 113.8(4) .
O4_6 C1_7 O5_7 112.3(5) .
O4_6 C1_7 C2_7 107.7(5) .
O5_7 C1_7 C2_7 110.1(5) .
O2_7 C2_7 C3_7 110.6(4) .
O2_7 C2_7 C1_7 110.3(5) .
C3_7 C2_7 C1_7 108.6(5) .
O3_7 C3_7 C2_7 110.3(4) .
O3_7 C3_7 C4_7 107.9(5) .
C2_7 C3_7 C4_7 108.4(4) .
O4_7 C4_7 C5_7 109.2(4) .
O4_7 C4_7 C3_7 106.0(4) .
C5_7 C4_7 C3_7 112.5(5) .
O5_7 C5_7 C4_7 110.0(4) .
O5_7 C5_7 C6_7 106.1(4) .
C4_7 C5_7 C6_7 112.9(5) .
O6_7 C6_7 C5_7 110.0(5) .
C1_1 O4_7 C4_7 117.3(5) .
C1_7 O5_7 C5_7 113.1(4) .
OB_21 OA_21 OA_24 159.5(13) 4_546
OB_24 OA_24 OA_21 160.7(17) .
C2_25 O1_25 C9_25 121.9 .
O2_25 C2_25 O1_25 117.1 .
O2_25 C2_25 C3_25 125.5 .
O1_25 C2_25 C3_25 117.3 .
C4_25 C3_25 C2_25 120.9 .
C3_25 C4_25 C10_25 120.4 .
C3_25 C4_25 C11_25 119.9 .
C10_25 C4_25 C11_25 119.7 .
C6_25 C5_25 C10_25 120.5 .
C5_25 C6_25 C7_25 120.0 .
C8_25 C7_25 C6_25 121.2 .
C8_25 C7_25 C12_25 119.6 .
C6_25 C7_25 C12_25 119.2 .
C7_25 C8_25 C9_25 118.2 .
O1_25 C9_25 C10_25 121.6 .
O1_25 C9_25 C8_25 116.7 .
C10_25 C9_25 C8_25 121.7 .
C9_25 C10_25 C5_25 118.3 .
C9_25 C10_25 C4_25 117.9 .
C5_25 C10_25 C4_25 123.8 .
C2_26 O1_26 C9_26 121.9 .
O2_26 C2_26 O1_26 117.2 .
O2_26 C2_26 C3_26 125.3 .
O1_26 C2_26 C3_26 117.5 .
C4_26 C3_26 C2_26 120.8 .
C3_26 C4_26 C10_26 120.5 .
C3_26 C4_26 C11_26 119.9 .
C10_26 C4_26 C11_26 119.7 .
C6_26 C5_26 C10_26 120.7 .
C5_26 C6_26 C7_26 120.1 .
C8_26 C7_26 C6_26 121.0 .
C8_26 C7_26 C12_26 119.6 .
C6_26 C7_26 C12_26 119.4 .
C7_26 C8_26 C9_26 118.3 .
O1_26 C9_26 C10_26 121.4 .
O1_26 C9_26 C8_26 116.7 .
C10_26 C9_26 C8_26 121.9 .
C9_26 C10_26 C5_26 118.0 .
C9_26 C10_26 C4_26 118.0 .
C5_26 C10_26 C4_26 124.0 .

loop_
_geom_bond_atom_site_label_1
_geom_bond_atom_site_label_2
_geom_bond_distance
_geom_bond_site_symmetry_2
C1_1 O5_1 1.415(7) .
C1_1 O4_7 1.417(8) .
C1_1 C2_1 1.535(8) .
C2_1 O2_1 1.437(7) .
C2_1 C3_1 1.498(9) .
C3_1 O3_1 1.437(7) .
C3_1 C4_1 1.524(8) .
C4_1 O4_1 1.426(8) .
C4_1 C5_1 1.530(8) .
C5_1 O5_1 1.424(8) .
C5_1 C6_1 1.519(9) .
C6_1 O6_1 1.453(9) .
O4_1 C1_2 1.425(7) .
C1_2 O5_2 1.417(7) .
C1_2 C2_2 1.509(9) .
C2_2 O2_2 1.443(7) .
C2_2 C3_2 1.503(9) .
C3_2 O3_2 1.424(8) .
C3_2 C4_2 1.516(8) .
C4_2 O4_2 1.421(8) .
C4_2 C5_2 1.540(8) .
C5_2 O5_2 1.429(8) .
C5_2 C6_2 1.509(8) .
C6_2 O6_2 1.456(8) .
O4_2 C1_3 1.419(7) .
C1_3 O5_3 1.417(7) .
C1_3 C2_3 1.534(8) .
C2_3 O2_3 1.425(7) .
C2_3 C3_3 1.515(9) .
C3_3 O3_3 1.434(8) .
C3_3 C4_3 1.511(9) .
C4_3 O4_3 1.444(7) .
C4_3 C5_3 1.544(8) .
C5_3 O5_3 1.442(7) .
C5_3 C6_3 1.503(8) .
C6_3 O6_3 1.408(8) .
O4_3 C1_4 1.420(8) .
C1_4 O5_4 1.408(7) .
C1_4 C2_4 1.529(8) .
C2_4 O2_4 1.443(6) .
C2_4 C3_4 1.512(8) .
C3_4 O3_4 1.437(7) .
C3_4 C4_4 1.545(7) .
C4_4 O4_4 1.431(7) .
C4_4 C5_4 1.532(8) .
C5_4 O5_4 1.461(7) .
C5_4 C6_4 1.539(8) .
C6_4 O6_4 1.427(9) .
O4_4 C1_5 1.422(7) .
C1_5 O5_5 1.399(7) .
C1_5 C2_5 1.511(8) .
C2_5 O2_5 1.428(7) .
C2_5 C3_5 1.516(9) .
C3_5 O3_5 1.424(7) .
C3_5 C4_5 1.522(8) .
C4_5 O4_5 1.433(7) .
C4_5 C5_5 1.530(8) .
C5_5 O5_5 1.453(8) .
C5_5 C6_5 1.514(8) .
C6_5 O6_5 1.430(9) .
O4_5 C1_6 1.431(7) .
C1_6 O5_6 1.409(7) .
C1_6 C2_6 1.542(9) .
C2_6 O2_6 1.434(7) .
C2_6 C3_6 1.509(9) .
C3_6 O3_6 1.436(7) .
C3_6 C4_6 1.523(8) .
C4_6 O4_6 1.448(7) .
C4_6 C5_6 1.532(8) .
C5_6 O5_6 1.436(7) .
C5_6 C6_6 1.506(9) .
C6_6 O6_6 1.465(8) .
O4_6 C1_7 1.404(8) .
C1_7 O5_7 1.406(7) .
C1_7 C2_7 1.539(8) .
C2_7 O2_7 1.425(7) .
C2_7 C3_7 1.523(8) .
C3_7 O3_7 1.425(7) .
C3_7 C4_7 1.525(8) .
C4_7 O4_7 1.439(7) .
C4_7 C5_7 1.521(8) .
C5_7 O5_7 1.456(7) .
C5_7 C6_7 1.538(8) .
C6_7 O6_7 1.443(9) .
OA_21 OB_21 1.20(2) 4_546
OA_21 OA_24 1.76(2) .
OB_21 OA_21 1.20(2) 4_556
OA_22 OB_22 1.38(3) .
OA_23 OB_23 0.783(16) .
OA_24 OB_24 1.46(3) .
O1_25 C2_25 1.3676 .
O1_25 C9_25 1.3744 .
O2_25 C2_25 1.2059 .
C2_25 C3_25 1.4465 .
C3_25 C4_25 1.3563 .
C4_25 C10_25 1.4251 .
C4_25 C11_25 1.5371 .
C5_25 C6_25 1.3733 .
C5_25 C10_25 1.4010 .
C6_25 C7_25 1.3845 .
C7_25 C8_25 1.3771 .
C7_25 C12_25 1.5368 .
C8_25 C9_25 1.3944 .
C9_25 C10_25 1.3854 .
O1_26 C2_26 1.3708 .
O1_26 C9_26 1.3749 .
O2_26 C2_26 1.2056 .
C2_26 C3_26 1.4451 .
C3_26 C4_26 1.3567 .
C4_26 C10_26 1.4285 .
C4_26 C11_26 1.5347 .
C5_26 C6_26 1.3772 .
C5_26 C10_26 1.3990 .
C6_26 C7_26 1.3846 .
C7_26 C8_26 1.3784 .
C7_26 C12_26 1.5405 .
C8_26 C9_26 1.3970 .
C9_26 C10_26 1.3869 .

loop_
_geom_torsion_atom_site_label_1
_geom_torsion_atom_site_label_2
_geom_torsion_atom_site_label_3
_geom_torsion_atom_site_label_4
_geom_torsion
_geom_torsion_site_symmetry_1
O5_1 C1_1 C2_1 O2_1 176.7(5) .
O4_7 C1_1 C2_1 O2_1 57.1(6) .
O5_1 C1_1 C2_1 C3_1 53.6(6) .
O4_7 C1_1 C2_1 C3_1 -66.0(5) .
O2_1 C2_1 C3_1 O3_1 62.1(6) .
C1_1 C2_1 C3_1 O3_1 -176.7(4) .
O2_1 C2_1 C3_1 C4_1 -176.9(5) .
C1_1 C2_1 C3_1 C4_1 -55.7(6) .
O3_1 C3_1 C4_1 O4_1 -61.1(6) .
C2_1 C3_1 C4_1 O4_1 178.6(5) .
O3_1 C3_1 C4_1 C5_1 178.6(5) .
C2_1 C3_1 C4_1 C5_1 58.4(6) .
O4_1 C4_1 C5_1 O5_1 -177.5(4) .
C3_1 C4_1 C5_1 O5_1 -59.1(6) .
O4_1 C4_1 C5_1 C6_1 62.8(7) .
C3_1 C4_1 C5_1 C6_1 -178.8(6) .
O5_1 C5_1 C6_1 O6_1 69.5(8) .
C4_1 C5_1 C6_1 O6_1 -169.3(6) .
C3_1 C4_1 O4_1 C1_2 125.6(5) .
C5_1 C4_1 O4_1 C1_2 -115.8(5) .
O4_7 C1_1 O5_1 C5_1 61.4(6) .
C2_1 C1_1 O5_1 C5_1 -56.8(7) .
C6_1 C5_1 O5_1 C1_1 -175.6(5) .
C4_1 C5_1 O5_1 C1_1 60.2(6) .
C4_1 O4_1 C1_2 O5_2 112.2(5) .
C4_1 O4_1 C1_2 C2_2 -127.5(5) .
O5_2 C1_2 C2_2 O2_2 -178.4(5) .
O4_1 C1_2 C2_2 O2_2 60.4(6) .
O5_2 C1_2 C2_2 C3_2 58.3(6) .
O4_1 C1_2 C2_2 C3_2 -62.9(6) .
O2_2 C2_2 C3_2 O3_2 60.9(6) .
C1_2 C2_2 C3_2 O3_2 -176.5(4) .
O2_2 C2_2 C3_2 C4_2 -177.4(4) .
C1_2 C2_2 C3_2 C4_2 -54.7(6) .
O3_2 C3_2 C4_2 O4_2 -66.5(6) .
C2_2 C3_2 C4_2 O4_2 170.6(4) .
O3_2 C3_2 C4_2 C5_2 174.1(5) .
C2_2 C3_2 C4_2 C5_2 51.3(6) .
O4_2 C4_2 C5_2 O5_2 -172.1(4) .
C3_2 C4_2 C5_2 O5_2 -52.4(6) .
O4_2 C4_2 C5_2 C6_2 68.9(6) .
C3_2 C4_2 C5_2 C6_2 -171.4(5) .
O5_2 C5_2 C6_2 O6_2 55.9(6) .
C4_2 C5_2 C6_2 O6_2 177.4(5) .
C3_2 C4_2 O4_2 C1_3 118.4(5) .
C5_2 C4_2 O4_2 C1_3 -120.8(5) .
O4_1 C1_2 O5_2 C5_2 59.3(6) .
C2_2 C1_2 O5_2 C5_2 -60.4(6) .
C6_2 C5_2 O5_2 C1_2 179.7(4) .
C4_2 C5_2 O5_2 C1_2 58.0(6) .
C4_2 O4_2 C1_3 O5_3 111.6(5) .
C4_2 O4_2 C1_3 C2_3 -127.9(5) .
O5_3 C1_3 C2_3 O2_3 -177.0(4) .
O4_2 C1_3 C2_3 O2_3 61.7(6) .
O5_3 C1_3 C2_3 C3_3 60.8(6) .
O4_2 C1_3 C2_3 C3_3 -60.5(6) .
O2_3 C2_3 C3_3 O3_3 58.7(7) .
C1_3 C2_3 C3_3 O3_3 179.4(5) .
O2_3 C2_3 C3_3 C4_3 178.9(5) .
C1_3 C2_3 C3_3 C4_3 -60.4(6) .
O3_3 C3_3 C4_3 O4_3 -66.9(6) .
C2_3 C3_3 C4_3 O4_3 174.2(5) .
O3_3 C3_3 C4_3 C5_3 175.4(4) .
C2_3 C3_3 C4_3 C5_3 56.4(6) .
O4_3 C4_3 C5_3 O5_3 -169.6(5) .
C3_3 C4_3 C5_3 O5_3 -52.4(6) .
O4_3 C4_3 C5_3 C6_3 72.8(6) .
C3_3 C4_3 C5_3 C6_3 -169.9(5) .
O5_3 C5_3 C6_3 O6_3 -62.2(6) .
C4_3 C5_3 C6_3 O6_3 58.7(6) .
C3_3 C4_3 O4_3 C1_4 133.7(5) .
C5_3 C4_3 O4_3 C1_4 -107.0(5) .
O4_2 C1_3 O5_3 C5_3 61.3(6) .
C2_3 C1_3 O5_3 C5_3 -58.4(6) .
C6_3 C5_3 O5_3 C1_3 175.4(5) .
C4_3 C5_3 O5_3 C1_3 54.2(7) .
C4_3 O4_3 C1_4 O5_4 120.0(5) .
C4_3 O4_3 C1_4 C2_4 -119.4(5) .
O5_4 C1_4 C2_4 O2_4 -178.4(5) .
O4_3 C1_4 C2_4 O2_4 59.8(6) .
O5_4 C1_4 C2_4 C3_4 60.4(6) .
O4_3 C1_4 C2_4 C3_4 -61.3(5) .
O2_4 C2_4 C3_4 O3_4 61.4(6) .
C1_4 C2_4 C3_4 O3_4 -177.6(4) .
O2_4 C2_4 C3_4 C4_4 -179.8(5) .
C1_4 C2_4 C3_4 C4_4 -58.8(6) .
O3_4 C3_4 C4_4 O4_4 -64.2(6) .
C2_4 C3_4 C4_4 O4_4 176.0(4) .
O3_4 C3_4 C4_4 C5_4 177.9(5) .
C2_4 C3_4 C4_4 C5_4 58.1(7) .
O4_4 C4_4 C5_4 O5_4 -174.3(5) .
C3_4 C4_4 C5_4 O5_4 -57.5(7) .
O4_4 C4_4 C5_4 C6_4 67.4(7) .
C3_4 C4_4 C5_4 C6_4 -175.8(5) .
O5_4 C5_4 C6_4 O6_4 -76.6(6) .
C4_4 C5_4 C6_4 O6_4 42.5(7) .
C5_4 C4_4 O4_4 C1_5 -113.5(5) .
C3_4 C4_4 O4_4 C1_5 128.0(5) .
O4_3 C1_4 O5_4 C5_4 58.9(6) .
C2_4 C1_4 O5_4 C5_4 -60.7(7) .
C4_4 C5_4 O5_4 C1_4 59.9(7) .
C6_4 C5_4 O5_4 C1_4 179.8(5) .
C4_4 O4_4 C1_5 O5_5 109.6(5) .
C4_4 O4_4 C1_5 C2_5 -128.0(5) .
O5_5 C1_5 C2_5 O2_5 179.3(4) .
O4_4 C1_5 C2_5 O2_5 57.0(6) .
O5_5 C1_5 C2_5 C3_5 57.3(6) .
O4_4 C1_5 C2_5 C3_5 -65.0(5) .
O2_5 C2_5 C3_5 O3_5 62.4(5) .
C1_5 C2_5 C3_5 O3_5 -175.3(4) .
O2_5 C2_5 C3_5 C4_5 -178.7(4) .
C1_5 C2_5 C3_5 C4_5 -56.4(6) .
O3_5 C3_5 C4_5 O4_5 -66.3(6) .
C2_5 C3_5 C4_5 O4_5 173.2(4) .
O3_5 C3_5 C4_5 C5_5 176.1(5) .
C2_5 C3_5 C4_5 C5_5 55.6(6) .
O4_5 C4_5 C5_5 O5_5 -170.6(4) .
C3_5 C4_5 C5_5 O5_5 -53.9(6) .
O4_5 C4_5 C5_5 C6_5 71.6(6) .
C3_5 C4_5 C5_5 C6_5 -171.7(5) .
O5_5 C5_5 C6_5 O6_5 -50.6(6) .
C4_5 C5_5 C6_5 O6_5 70.2(7) .
C3_5 C4_5 O4_5 C1_6 128.9(5) .
C5_5 C4_5 O4_5 C1_6 -112.1(5) .
O4_4 C1_5 O5_5 C5_5 62.2(6) .
C2_5 C1_5 O5_5 C5_5 -57.9(6) .
C6_5 C5_5 O5_5 C1_5 -179.8(4) .
C4_5 C5_5 O5_5 C1_5 55.9(6) .
C4_5 O4_5 C1_6 O5_6 115.7(5) .
C4_5 O4_5 C1_6 C2_6 -124.5(5) .
O5_6 C1_6 C2_6 O2_6 -179.1(4) .
O4_5 C1_6 C2_6 O2_6 60.8(6) .
O5_6 C1_6 C2_6 C3_6 57.2(5) .
O4_5 C1_6 C2_6 C3_6 -62.8(6) .
O2_6 C2_6 C3_6 O3_6 61.7(6) .
C1_6 C2_6 C3_6 O3_6 -174.7(4) .
O2_6 C2_6 C3_6 C4_6 -178.8(5) .
C1_6 C2_6 C3_6 C4_6 -55.2(6) .
O3_6 C3_6 C4_6 O4_6 -65.5(6) .
C2_6 C3_6 C4_6 O4_6 174.5(4) .
O3_6 C3_6 C4_6 C5_6 175.6(4) .
C2_6 C3_6 C4_6 C5_6 55.7(6) .
O4_6 C4_6 C5_6 O5_6 -174.5(4) .
C3_6 C4_6 C5_6 O5_6 -57.0(6) .
O4_6 C4_6 C5_6 C6_6 65.8(6) .
C3_6 C4_6 C5_6 C6_6 -176.7(5) .
O5_6 C5_6 C6_6 O6_6 -77.2(6) .
C4_6 C5_6 C6_6 O6_6 43.3(7) .
C3_6 C4_6 O4_6 C1_7 126.1(5) .
C5_6 C4_6 O4_6 C1_7 -114.0(5) .
O4_5 C1_6 O5_6 C5_6 58.3(6) .
C2_6 C1_6 O5_6 C5_6 -60.1(5) .
C6_6 C5_6 O5_6 C1_6 -177.4(5) .
C4_6 C5_6 O5_6 C1_6 60.2(6) .
C4_6 O4_6 C1_7 O5_7 109.7(5) .
C4_6 O4_6 C1_7 C2_7 -128.8(5) .
O4_6 C1_7 C2_7 O2_7 60.1(6) .
O5_7 C1_7 C2_7 O2_7 -177.1(4) .
O4_6 C1_7 C2_7 C3_7 -61.4(6) .
O5_7 C1_7 C2_7 C3_7 61.5(6) .
O2_7 C2_7 C3_7 O3_7 64.5(6) .
C1_7 C2_7 C3_7 O3_7 -174.3(5) .
O2_7 C2_7 C3_7 C4_7 -177.6(5) .
C1_7 C2_7 C3_7 C4_7 -56.4(6) .
O3_7 C3_7 C4_7 O4_7 -67.4(6) .
C2_7 C3_7 C4_7 O4_7 173.1(5) .
O3_7 C3_7 C4_7 C5_7 173.4(5) .
C2_7 C3_7 C4_7 C5_7 53.9(7) .
O4_7 C4_7 C5_7 O5_7 -170.1(5) .
C3_7 C4_7 C5_7 O5_7 -52.8(7) .
O4_7 C4_7 C5_7 C6_7 71.6(6) .
C3_7 C4_7 C5_7 C6_7 -171.0(5) .
O5_7 C5_7 C6_7 O6_7 -69.1(6) .
C4_7 C5_7 C6_7 O6_7 51.5(6) .
O5_1 C1_1 O4_7 C4_7 110.9(5) .
C2_1 C1_1 O4_7 C4_7 -128.9(5) .
C5_7 C4_7 O4_7 C1_1 -106.6(6) .
C3_7 C4_7 O4_7 C1_1 131.9(5) .
O4_6 C1_7 O5_7 C5_7 57.7(6) .
C2_7 C1_7 O5_7 C5_7 -62.3(6) .
C4_7 C5_7 O5_7 C1_7 57.3(6) .
C6_7 C5_7 O5_7 C1_7 179.7(5) .
OB_21 OA_21 OA_24 OB_24 -98(6) 4_546
C9_25 O1_25 C2_25 O2_25 179.6 .
C9_25 O1_25 C2_25 C3_25 -0.3 .
O2_25 C2_25 C3_25 C4_25 -179.8 .
O1_25 C2_25 C3_25 C4_25 0.0 .
C2_25 C3_25 C4_25 C10_25 0.0 .
C2_25 C3_25 C4_25 C11_25 180.0 .
C10_25 C5_25 C6_25 C7_25 0.3 .
C5_25 C6_25 C7_25 C8_25 -0.5 .
C5_25 C6_25 C7_25 C12_25 179.3 .
C6_25 C7_25 C8_25 C9_25 0.0 .
C12_25 C7_25 C8_25 C9_25 -179.8 .
C2_25 O1_25 C9_25 C10_25 0.5 .
C2_25 O1_25 C9_25 C8_25 -179.0 .
C7_25 C8_25 C9_25 O1_25 -179.8 .
C7_25 C8_25 C9_25 C10_25 0.8 .
O1_25 C9_25 C10_25 C5_25 179.6 .
C8_25 C9_25 C10_25 C5_25 -1.0 .
O1_25 C9_25 C10_25 C4_25 -0.4 .
C8_25 C9_25 C10_25 C4_25 179.0 .
C6_25 C5_25 C10_25 C9_25 0.4 .
C6_25 C5_25 C10_25 C4_25 -179.6 .
C3_25 C4_25 C10_25 C9_25 0.2 .
C11_25 C4_25 C10_25 C9_25 -179.8 .
C3_25 C4_25 C10_25 C5_25 -179.8 .
C11_25 C4_25 C10_25 C5_25 0.2 .
C9_26 O1_26 C2_26 O2_26 179.7 .
C9_26 O1_26 C2_26 C3_26 0.0 .
O2_26 C2_26 C3_26 C4_26 -179.8 .
O1_26 C2_26 C3_26 C4_26 -0.1 .
C2_26 C3_26 C4_26 C10_26 0.1 .
C2_26 C3_26 C4_26 C11_26 -179.9 .
C10_26 C5_26 C6_26 C7_26 0.1 .
C5_26 C6_26 C7_26 C8_26 -0.5 .
C5_26 C6_26 C7_26 C12_26 179.4 .
C6_26 C7_26 C8_26 C9_26 0.0 .
C12_26 C7_26 C8_26 C9_26 -179.8 .
C2_26 O1_26 C9_26 C10_26 0.2 .
C2_26 O1_26 C9_26 C8_26 -179.1 .
C7_26 C8_26 C9_26 O1_26 -179.9 .
C7_26 C8_26 C9_26 C10_26 0.8 .
O1_26 C9_26 C10_26 C5_26 179.6 .
C8_26 C9_26 C10_26 C5_26 -1.2 .
O1_26 C9_26 C10_26 C4_26 -0.2 .
C8_26 C9_26 C10_26 C4_26 179.0 .
C6_26 C5_26 C10_26 C9_26 0.7 .
C6_26 C5_26 C10_26 C4_26 -179.5 .
C3_26 C4_26 C10_26 C9_26 0.1 .
C11_26 C4_26 C10_26 C9_26 -179.9 .
C3_26 C4_26 C10_26 C5_26 -179.7 .
C11_26 C4_26 C10_26 C5_26 0.3 .
